data_1570847
loop_
_publ_author_name
'Vermersch, Fran&#xe7;ois'
'Wang, Victor T.'
'Abdellaoui, Mehdi'
'Jazzar, Rodolphe'
'Bertrand, Guy'

_publ_section_title
;
 Ambiphilicity of ring-expanded N-heterocyclic carbenes.
;
_journal_issue 10
_journal_name_full 'Chemical science'
_journal_page_first 3707
_journal_page_last 3710
_journal_paper_doi 10.1039/d3sc04543a
_journal_volume 15
_journal_year 2024
_chemical_formula_moiety 'C41 H59 N3, C6 H6'
_chemical_formula_sum 'C47 H65 N3'
_chemical_formula_weight 672.02
_space_group_crystal_system monoclinic
_space_group_IT_number 14
_space_group_name_Hall '-P 2ybc'
_space_group_name_H-M_alt 'P 1 21/c 1'
_atom_sites_solution_hydrogens geom
_atom_sites_solution_primary dual
_audit_creation_date 2023-08-20
_audit_creation_method
;
Olex2 1.5
(compiled 2023.08.17 svn.r577a77a9 for OlexSys, GUI svn.r6817)
;
_audit_update_record
;
2023-08-29 deposited with the CCDC.	2024-01-19 downloaded from the CCDC.
;
_cell_angle_alpha 90
_cell_angle_beta 100.0250(10)
_cell_angle_gamma 90
_cell_formula_units_Z 4
_cell_length_a 10.1396(4)
_cell_length_b 20.3171(8)
_cell_length_c 19.4251(7)
_cell_measurement_reflns_used 9928
_cell_measurement_temperature 273.15
_cell_measurement_theta_max 25.58
_cell_measurement_theta_min 2.68
_cell_volume 3940.6(3)
_computing_cell_refinement 'SAINT v8.40B (Bruker, 2019)'
_computing_data_collection 'APEX4 v2022.1-1 (Bruker, 2022)'
_computing_data_reduction 'SAINT v8.40B (Bruker, 2019)'
_computing_molecular_graphics 'Olex2 1.5 (Dolomanov et al., 2009)'
_computing_publication_material 'Olex2 1.5 (Dolomanov et al., 2009)'
_computing_structure_refinement 'XL  (Sheldrick, 2008)'
_computing_structure_solution 'XT (Sheldrick, 2008)'
_diffrn_ambient_temperature 273.15
_diffrn_detector 'Bruker Photon III Area Detector'
_diffrn_detector_area_resol_mean 7.407
_diffrn_detector_type 'CPAD Area Detector'
_diffrn_measured_fraction_theta_full 0.998
_diffrn_measured_fraction_theta_max 0.997
_diffrn_measurement_device 'Fixed Chi Three-Circle Diffractometer'
_diffrn_measurement_device_type 'Bruker D8 Venture'
_diffrn_measurement_method '\w and \f scans'
_diffrn_radiation_monochromator 'Double Bounce Multilayer Mirrors'
_diffrn_radiation_probe x-ray
_diffrn_radiation_type MoK\a
_diffrn_radiation_wavelength 0.71073
_diffrn_radiation_xray_symbol K-L~3~
_diffrn_reflns_av_R_equivalents 0.0799
_diffrn_reflns_av_unetI/netI 0.0446
_diffrn_reflns_Laue_measured_fraction_full 0.998
_diffrn_reflns_Laue_measured_fraction_max 0.997
_diffrn_reflns_limit_h_max 12
_diffrn_reflns_limit_h_min -12
_diffrn_reflns_limit_k_max 24
_diffrn_reflns_limit_k_min -24
_diffrn_reflns_limit_l_max 23
_diffrn_reflns_limit_l_min -23
_diffrn_reflns_number 55840
_diffrn_reflns_point_group_measured_fraction_full 0.998
_diffrn_reflns_point_group_measured_fraction_max 0.997
_diffrn_reflns_theta_full 25.242
_diffrn_reflns_theta_max 25.724
_diffrn_reflns_theta_min 2.656
_diffrn_source 'Micro Focus Rotating Anode'
_diffrn_source_current 50.0
_diffrn_source_power 2.5
_diffrn_source_type 'Bruker TXS'
_diffrn_source_voltage 50.0
_diffrn_standards_number 0
_exptl_absorpt_coefficient_mu 0.065
_exptl_absorpt_correction_T_max 0.7453
_exptl_absorpt_correction_T_min 0.6212
_exptl_absorpt_correction_type multi-scan
_exptl_absorpt_process_details
;
SADABS-2016/2 (Bruker,2016/2) was used for absorption correction.
wR2(int) was 0.1687 before and 0.0652 after correction.
The Ratio of minimum to maximum transmission is 0.8335.
The \l/2 correction factor is Not present.
;
_exptl_crystal_colour colourless
_exptl_crystal_colour_primary colourless
_exptl_crystal_density_diffrn 1.133
_exptl_crystal_description plate
_exptl_crystal_F_000 1472
_exptl_crystal_size_max 0.024
_exptl_crystal_size_mid 0.023
_exptl_crystal_size_min 0.01
_refine_diff_density_max 0.212
_refine_diff_density_min -0.280
_refine_diff_density_rms 0.041
_refine_ls_extinction_method none
_refine_ls_goodness_of_fit_ref 1.026
_refine_ls_hydrogen_treatment constr
_refine_ls_matrix_type full
_refine_ls_number_parameters 480
_refine_ls_number_reflns 7503
_refine_ls_number_restraints 2
_refine_ls_restrained_S_all 1.040
_refine_ls_R_factor_all 0.0665
_refine_ls_R_factor_gt 0.0441
_refine_ls_shift/su_max 0.001
_refine_ls_shift/su_mean 0.000
_refine_ls_structure_factor_coef Fsqd
_refine_ls_weighting_details 'w=1/[\s^2^(Fo^2^)+(0.0402P)^2^+1.4444P] where P=(Fo^2^+2Fc^2^)/3'
_refine_ls_weighting_scheme calc
_refine_ls_wR_factor_gt 0.0961
_refine_ls_wR_factor_ref 0.1063
_reflns_Friedel_coverage 0.000
_reflns_number_gt 5678
_reflns_number_total 7503
_reflns_threshold_expression 'I > 2\s(I)'
_cod_data_source_file d3sc04543a2.cif
_cod_data_source_block 2c
_cod_depositor_comments
;
The following automatic conversions were performed:

data item '_diffrn_radiation_probe' value 'X-ray' was changed to
'x-ray' in accordance with the
/home/data/users/saulius/crontab/automatic-downloads/rss-feeds/RSC/lib/dictionaries/cif_core.dic
dictionary named 'cif_core.dic' version 2.4.2 last updated on
2011-04-26.

Automatic conversion script
Id: cif_fix_values 8170 2020-07-09 18:12:32Z antanas 

 Adding full bibliography for 1570844--1570850.cif.
;
_cod_database_code 1570847
_shelx_shelxl_version_number 2019/1
_shelx_space_group_comment
;
The symmetry employed for this shelxl refinement is uniquely defined
by the following loop, which should always be used as a source of
symmetry information in preference to the above space-group names.
They are only intended as comments.
;
_shelx_estimated_absorpt_t_max 0.999
_shelx_estimated_absorpt_t_min 0.998
_olex2_refinement_description
;
1. Restrained distances
 C17-C18A \\sim C17-C18
 with sigma of 0.02
 C17-C19A \\sim C17-C19
 with sigma of 0.02
2. Others
 Sof(H17A)=Sof(C18)=Sof(H18D)=Sof(H18E)=Sof(H18F)=Sof(C19)=Sof(H19D)=Sof(H19E)=
 Sof(H19F)=1-FVAR(1)
 Sof(H17)=Sof(C19A)=Sof(H19A)=Sof(H19B)=Sof(H19C)=Sof(C18A)=Sof(H18A)=
 Sof(H18B)=Sof(H18C)=FVAR(1)
3.a Ternary CH refined with riding coordinates:
 C009(H009), C14(H14), C17(H17), C17(H17A), C26(H26), C31(H31), C33(H33),
 C36(H36)
3.b Secondary CH2 refined with riding coordinates:
 C3(H3A,H3B), C4(H4A,H4B), C5(H5A,H5B), C6(H6A,H6B), C7(H7A,H7B), C30(H30A,
 H30B), C32(H32A,H32B), C34(H34A,H34B), C35(H35A,H35B), C37(H37A,H37B),
 C38(H38A,H38B)
3.c Aromatic/amide H refined with riding coordinates:
 C10(H10), C11(H11), C12(H12), C22(H22), C23(H23), C24(H24), C1S(H1S),
 C2S(H2S), C3S(H3S), C4S(H4S), C5S(H5S), C6S(H6S)
3.d Idealised Me refined as rotating group:
 C00Y(H00A,H00B,H00C), C00S(H00D,H00E,H00F), C15(H15A,H15B,H15C), C16(H16A,
 H16B,H16C), C27(H27A,H27B,H27C), C28(H28A,H28B,H28C), C19A(H19A,H19B,H19C),
 C18A(H18A,H18B,H18C), C18(H18D,H18E,H18F), C19(H19D,H19E,H19F)
;
_olex2_submission_special_instructions 'No special instructions were received'

loop_
_space_group_symop_operation_xyz
'x, y, z'
'-x, y+1/2, -z+1/2'
'-x, -y, -z'
'x, -y-1/2, z-1/2'

loop_
_atom_site_label
_atom_site_type_symbol
_atom_site_fract_x
_atom_site_fract_y
_atom_site_fract_z
_atom_site_U_iso_or_equiv
_atom_site_adp_type
_atom_site_occupancy
_atom_site_site_symmetry_order
_atom_site_calc_flag
_atom_site_refinement_flags_posn
_atom_site_refinement_flags_adp
_atom_site_refinement_flags_occupancy
_atom_site_disorder_assembly
_atom_site_disorder_group
N1 N 0.08678(12) 0.74682(6) 0.42123(6) 0.0161(3) Uani 1 1 d . . . . .
N2 N 0.24659(12) 0.66213(6) 0.46373(6) 0.0162(3) Uani 1 1 d . . . . .
N3 N 0.37886(12) 0.76633(6) 0.34829(6) 0.0183(3) Uani 1 1 d . . . . .
C00Y C 0.64777(16) 0.71213(8) 0.54927(8) 0.0238(4) Uani 1 1 d . . . . .
H00A H 0.721847 0.682097 0.558424 0.036 Uiso 1 1 calc R U . . .
H00B H 0.660939 0.747152 0.582942 0.036 Uiso 1 1 calc R U . . .
H00C H 0.641947 0.730076 0.503121 0.036 Uiso 1 1 calc R U . . .
C00S C 0.53384(17) 0.64403(8) 0.62753(8) 0.0245(4) Uani 1 1 d . . . . .
H00D H 0.453555 0.620524 0.631862 0.037 Uiso 1 1 calc R U . . .
H00E H 0.549701 0.677799 0.662556 0.037 Uiso 1 1 calc R U . . .
H00F H 0.608199 0.614079 0.633706 0.037 Uiso 1 1 calc R U . . .
C1 C 0.21635(14) 0.71891(7) 0.42208(7) 0.0151(3) Uani 1 1 d . . . . .
C2 C 0.30408(15) 0.74686(7) 0.38821(7) 0.0175(3) Uani 1 1 d . . . . .
C3 C -0.03382(15) 0.70525(7) 0.40103(8) 0.0188(3) Uani 1 1 d . . . . .
H3A H -0.016083 0.674728 0.365339 0.023 Uiso 1 1 calc R U . . .
H3B H -0.106590 0.733560 0.379665 0.023 Uiso 1 1 calc R U . . .
C4 C -0.08305(15) 0.66519(7) 0.45869(8) 0.0204(3) Uani 1 1 d . . . . .
H4A H -0.070237 0.691646 0.500896 0.025 Uiso 1 1 calc R U . . .
H4B H -0.178610 0.658203 0.444776 0.025 Uiso 1 1 calc R U . . .
C5 C -0.01686(16) 0.59805(7) 0.47683(8) 0.0221(3) Uani 1 1 d . . . . .
H5A H -0.082564 0.568831 0.491323 0.026 Uiso 1 1 calc R U . . .
H5B H 0.007868 0.579674 0.434776 0.026 Uiso 1 1 calc R U . . .
C6 C 0.10767(16) 0.59886(7) 0.53423(8) 0.0223(3) Uani 1 1 d . . . . .
H6A H 0.079086 0.598858 0.579362 0.027 Uiso 1 1 calc R U . . .
H6B H 0.157980 0.558709 0.530977 0.027 Uiso 1 1 calc R U . . .
C7 C 0.19998(15) 0.65729(7) 0.53106(7) 0.0186(3) Uani 1 1 d . . . . .
H7A H 0.152915 0.697419 0.538903 0.022 Uiso 1 1 calc R U . . .
H7B H 0.276938 0.653366 0.568256 0.022 Uiso 1 1 calc R U . . .
C8 C 0.07295(14) 0.81447(7) 0.39773(7) 0.0174(3) Uani 1 1 d . . . . .
C009 C 0.51791(15) 0.67555(7) 0.55456(7) 0.0193(3) Uani 1 1 d . . . . .
H009 H 0.445203 0.707866 0.550369 0.023 Uiso 1 1 calc R U . . .
C9 C 0.04062(15) 0.83038(7) 0.32601(8) 0.0205(3) Uani 1 1 d . . . . .
C10 C 0.01942(16) 0.89621(8) 0.30760(9) 0.0268(4) Uani 1 1 d . . . . .
H10 H -0.003669 0.907340 0.260601 0.032 Uiso 1 1 calc R U . . .
C11 C 0.03178(17) 0.94541(8) 0.35730(9) 0.0299(4) Uani 1 1 d . . . . .
H11 H 0.016070 0.989033 0.343806 0.036 Uiso 1 1 calc R U . . .
C12 C 0.06774(16) 0.92945(8) 0.42739(9) 0.0265(4) Uani 1 1 d . . . . .
H12 H 0.078397 0.962825 0.460665 0.032 Uiso 1 1 calc R U . . .
C13 C 0.08814(15) 0.86445(7) 0.44885(8) 0.0212(3) Uani 1 1 d . . . . .
C14 C 0.02468(16) 0.77906(8) 0.26764(8) 0.0227(3) Uani 1 1 d . . . . .
H14 H 0.052377 0.736346 0.288763 0.027 Uiso 1 1 calc R U . . .
C15 C -0.12206(17) 0.77327(9) 0.23146(9) 0.0327(4) Uani 1 1 d . . . . .
H15A H -0.176875 0.762523 0.265495 0.049 Uiso 1 1 calc R U . . .
H15B H -0.130018 0.739269 0.196668 0.049 Uiso 1 1 calc R U . . .
H15C H -0.151041 0.814406 0.209602 0.049 Uiso 1 1 calc R U . . .
C16 C 0.11329(18) 0.79427(9) 0.21300(8) 0.0305(4) Uani 1 1 d . . . . .
H16A H 0.089150 0.836404 0.192191 0.046 Uiso 1 1 calc R U . . .
H16B H 0.100506 0.760941 0.177435 0.046 Uiso 1 1 calc R U . . .
H16C H 0.205564 0.794977 0.235248 0.046 Uiso 1 1 calc R U . . .
C17 C 0.12381(18) 0.84834(8) 0.52610(8) 0.0294(4) Uani 1 1 d D . . . .
H17 H 0.170144 0.805822 0.530509 0.035 Uiso 0.805(3) 1 calc R U P A 1
H17A H 0.083288 0.804529 0.525767 0.035 Uiso 0.195(3) 1 calc R U P A 2
C20 C 0.35698(15) 0.62220(7) 0.45135(7) 0.0161(3) Uani 1 1 d . . . . .
C21 C 0.48295(15) 0.62529(7) 0.49574(7) 0.0181(3) Uani 1 1 d . . . . .
C22 C 0.58267(16) 0.58134(7) 0.48370(8) 0.0208(3) Uani 1 1 d . . . . .
H22 H 0.664371 0.581113 0.514113 0.025 Uiso 1 1 calc R U . . .
C23 C 0.56304(16) 0.53842(7) 0.42804(8) 0.0225(3) Uani 1 1 d . . . . .
H23 H 0.630688 0.509493 0.421238 0.027 Uiso 1 1 calc R U . . .
C24 C 0.44220(16) 0.53854(7) 0.38227(8) 0.0211(3) Uani 1 1 d . . . . .
H24 H 0.430799 0.510977 0.343465 0.025 Uiso 1 1 calc R U . . .
C25 C 0.33748(15) 0.57914(7) 0.39324(7) 0.0183(3) Uani 1 1 d . . . . .
C26 C 0.20583(16) 0.57624(7) 0.34232(7) 0.0211(3) Uani 1 1 d . . . . .
H26 H 0.142703 0.605361 0.360348 0.025 Uiso 1 1 calc R U . . .
C27 C 0.22096(18) 0.60187(9) 0.26990(8) 0.0299(4) Uani 1 1 d . . . . .
H27A H 0.255141 0.646027 0.274016 0.045 Uiso 1 1 calc R U . . .
H27B H 0.135247 0.601515 0.239718 0.045 Uiso 1 1 calc R U . . .
H27C H 0.281957 0.574134 0.250590 0.045 Uiso 1 1 calc R U . . .
C28 C 0.14575(18) 0.50687(8) 0.33766(9) 0.0297(4) Uani 1 1 d . . . . .
H28A H 0.201731 0.477766 0.316520 0.045 Uiso 1 1 calc R U . . .
H28B H 0.057762 0.507950 0.309765 0.045 Uiso 1 1 calc R U . . .
H28C H 0.140088 0.491423 0.383755 0.045 Uiso 1 1 calc R U . . .
C29 C 0.46236(15) 0.82681(7) 0.36549(7) 0.0174(3) Uani 1 1 d . . . . .
C30 C 0.60710(15) 0.80951(7) 0.36029(8) 0.0201(3) Uani 1 1 d . . . . .
H30A H 0.610909 0.792385 0.314061 0.024 Uiso 1 1 calc R U . . .
H30B H 0.639896 0.775724 0.394267 0.024 Uiso 1 1 calc R U . . .
C31 C 0.69571(16) 0.87106(7) 0.37405(8) 0.0221(3) Uani 1 1 d . . . . .
H31 H 0.788627 0.859574 0.371546 0.026 Uiso 1 1 calc R U . . .
C32 C 0.68807(16) 0.89839(8) 0.44657(8) 0.0243(4) Uani 1 1 d . . . . .
H32A H 0.744690 0.937007 0.455593 0.029 Uiso 1 1 calc R U . . .
H32B H 0.720199 0.865625 0.481841 0.029 Uiso 1 1 calc R U . . .
C33 C 0.54338(16) 0.91669(7) 0.45073(8) 0.0232(4) Uani 1 1 d . . . . .
H33 H 0.539067 0.934482 0.497174 0.028 Uiso 1 1 calc R U . . .
C34 C 0.45529(15) 0.85505(7) 0.43769(7) 0.0198(3) Uani 1 1 d . . . . .
H34A H 0.485808 0.822360 0.473297 0.024 Uiso 1 1 calc R U . . .
H34B H 0.363348 0.866258 0.440409 0.024 Uiso 1 1 calc R U . . .
C35 C 0.41169(16) 0.87883(7) 0.30965(8) 0.0217(3) Uani 1 1 d . . . . .
H35A H 0.414926 0.861257 0.263542 0.026 Uiso 1 1 calc R U . . .
H35B H 0.319460 0.890001 0.311731 0.026 Uiso 1 1 calc R U . . .
C36 C 0.49948(16) 0.94076(8) 0.32232(8) 0.0233(3) Uani 1 1 d . . . . .
H36 H 0.466983 0.973876 0.286708 0.028 Uiso 1 1 calc R U . . .
C37 C 0.64517(16) 0.92310(8) 0.31854(8) 0.0237(4) Uani 1 1 d . . . . .
H37A H 0.650703 0.906131 0.272450 0.028 Uiso 1 1 calc R U . . .
H37B H 0.700724 0.962161 0.326508 0.028 Uiso 1 1 calc R U . . .
C38 C 0.49208(17) 0.96828(8) 0.39488(8) 0.0258(4) Uani 1 1 d . . . . .
H38A H 0.400222 0.979734 0.397507 0.031 Uiso 1 1 calc R U . . .
H38B H 0.546109 1.007828 0.403109 0.031 Uiso 1 1 calc R U . . .
C19A C 0.2213(2) 0.90068(10) 0.56560(10) 0.0284(6) Uani 0.805(3) 1 d D . P A 1
H19A H 0.294105 0.907843 0.540800 0.043 Uiso 0.805(3) 1 calc R U P A 1
H19B H 0.255845 0.885146 0.611907 0.043 Uiso 0.805(3) 1 calc R U P A 1
H19C H 0.174050 0.941258 0.568407 0.043 Uiso 0.805(3) 1 calc R U P A 1
C18A C 0.0030(2) 0.84175(12) 0.55782(11) 0.0298(6) Uani 0.805(3) 1 d D . P A 1
H18A H -0.045353 0.882592 0.553390 0.045 Uiso 0.805(3) 1 calc R U P A 1
H18B H 0.028296 0.830796 0.606397 0.045 Uiso 0.805(3) 1 calc R U P A 1
H18C H -0.052903 0.807541 0.534370 0.045 Uiso 0.805(3) 1 calc R U P A 1
C18 C 0.0302(10) 0.8883(5) 0.5771(4) 0.031(2) Uani 0.195(3) 1 d D . P A 2
H18D H 0.066116 0.931538 0.587652 0.046 Uiso 0.195(3) 1 calc R U P A 2
H18E H 0.031716 0.864180 0.619698 0.046 Uiso 0.195(3) 1 calc R U P A 2
H18F H -0.060454 0.891763 0.552704 0.046 Uiso 0.195(3) 1 calc R U P A 2
C19 C 0.2481(8) 0.8348(4) 0.5661(4) 0.027(2) Uani 0.195(3) 1 d D . P A 2
H19D H 0.288988 0.798867 0.545547 0.041 Uiso 0.195(3) 1 calc R U P A 2
H19E H 0.237062 0.823054 0.612666 0.041 Uiso 0.195(3) 1 calc R U P A 2
H19F H 0.304198 0.873012 0.567856 0.041 Uiso 0.195(3) 1 calc R U P A 2
C1S C 0.5423(2) 0.66312(10) 0.22095(11) 0.0459(5) Uani 1 1 d . . . . .
H1S H 0.467007 0.689440 0.220138 0.055 Uiso 1 1 calc R U . . .
C2S C 0.5840(2) 0.64672(11) 0.15960(11) 0.0525(6) Uani 1 1 d . . . . .
H2S H 0.536051 0.661534 0.117237 0.063 Uiso 1 1 calc R U . . .
C3S C 0.6961(2) 0.60855(11) 0.16042(10) 0.0519(6) Uani 1 1 d . . . . .
H3S H 0.724900 0.598077 0.118852 0.062 Uiso 1 1 calc R U . . .
C4S C 0.7655(2) 0.58590(10) 0.22319(11) 0.0453(5) Uani 1 1 d . . . . .
H4S H 0.841446 0.560060 0.224081 0.054 Uiso 1 1 calc R U . . .
C5S C 0.7225(2) 0.60147(9) 0.28479(9) 0.0373(4) Uani 1 1 d . . . . .
H5S H 0.768461 0.585429 0.327072 0.045 Uiso 1 1 calc R U . . .
C6S C 0.6121(2) 0.64058(9) 0.28363(10) 0.0369(5) Uani 1 1 d . . . . .
H6S H 0.584268 0.651900 0.325231 0.044 Uiso 1 1 calc R U . . .

loop_
_atom_site_aniso_label
_atom_site_aniso_U_11
_atom_site_aniso_U_22
_atom_site_aniso_U_33
_atom_site_aniso_U_23
_atom_site_aniso_U_13
_atom_site_aniso_U_12
N1 0.0122(6) 0.0169(6) 0.0192(6) 0.0009(5) 0.0031(5) -0.0001(5)
N2 0.0161(7) 0.0180(6) 0.0152(6) 0.0014(5) 0.0048(5) 0.0019(5)
N3 0.0159(7) 0.0201(7) 0.0195(6) 0.0011(5) 0.0045(5) 0.0004(5)
C00Y 0.0211(9) 0.0259(8) 0.0237(8) -0.0006(6) 0.0018(7) -0.0010(7)
C00S 0.0251(9) 0.0273(9) 0.0199(8) 0.0004(6) 0.0012(7) 0.0012(7)
C1 0.0133(8) 0.0170(7) 0.0147(7) -0.0013(5) 0.0011(6) -0.0003(6)
C2 0.0147(8) 0.0184(8) 0.0185(7) 0.0009(6) 0.0001(6) 0.0038(6)
C3 0.0141(8) 0.0209(8) 0.0210(8) -0.0007(6) 0.0020(6) -0.0011(6)
C4 0.0148(8) 0.0241(8) 0.0232(8) -0.0022(6) 0.0055(7) -0.0033(6)
C5 0.0207(9) 0.0225(8) 0.0243(8) 0.0004(6) 0.0075(7) -0.0042(6)
C6 0.0243(9) 0.0235(8) 0.0210(8) 0.0028(6) 0.0087(7) -0.0007(7)
C7 0.0186(8) 0.0221(8) 0.0155(7) -0.0001(6) 0.0042(6) 0.0002(6)
C8 0.0103(7) 0.0185(8) 0.0233(8) 0.0021(6) 0.0031(6) 0.0007(6)
C009 0.0167(8) 0.0221(8) 0.0184(7) -0.0001(6) 0.0014(6) 0.0014(6)
C9 0.0124(8) 0.0262(8) 0.0233(8) 0.0040(6) 0.0041(6) 0.0006(6)
C10 0.0237(9) 0.0310(9) 0.0275(9) 0.0120(7) 0.0091(7) 0.0050(7)
C11 0.0268(10) 0.0211(9) 0.0438(10) 0.0104(7) 0.0117(8) 0.0030(7)
C12 0.0218(9) 0.0202(8) 0.0371(10) -0.0025(7) 0.0039(7) -0.0011(7)
C13 0.0138(8) 0.0212(8) 0.0276(8) -0.0009(6) 0.0005(7) 0.0010(6)
C14 0.0204(9) 0.0289(9) 0.0182(8) 0.0036(6) 0.0021(7) 0.0010(7)
C15 0.0245(10) 0.0453(11) 0.0265(9) 0.0012(8) -0.0007(8) 0.0000(8)
C16 0.0297(10) 0.0430(10) 0.0191(8) 0.0006(7) 0.0048(7) -0.0033(8)
C17 0.0354(11) 0.0239(9) 0.0244(8) -0.0058(7) -0.0068(8) 0.0093(7)
C20 0.0162(8) 0.0165(7) 0.0167(7) 0.0027(6) 0.0058(6) 0.0014(6)
C21 0.0183(8) 0.0187(8) 0.0179(7) 0.0036(6) 0.0045(6) 0.0001(6)
C22 0.0169(8) 0.0239(8) 0.0209(8) 0.0048(6) 0.0014(6) 0.0020(6)
C23 0.0218(9) 0.0217(8) 0.0254(8) 0.0030(6) 0.0085(7) 0.0060(6)
C24 0.0253(9) 0.0199(8) 0.0194(8) -0.0018(6) 0.0075(7) 0.0007(6)
C25 0.0199(8) 0.0178(8) 0.0182(7) 0.0028(6) 0.0060(6) -0.0007(6)
C26 0.0222(9) 0.0226(8) 0.0183(8) -0.0034(6) 0.0032(7) 0.0015(7)
C27 0.0301(10) 0.0382(10) 0.0205(8) -0.0013(7) 0.0017(7) 0.0029(8)
C28 0.0274(10) 0.0279(9) 0.0327(9) -0.0076(7) 0.0020(8) -0.0017(7)
C29 0.0168(8) 0.0182(8) 0.0180(7) 0.0005(6) 0.0050(6) -0.0009(6)
C30 0.0188(8) 0.0226(8) 0.0201(8) 0.0006(6) 0.0064(7) 0.0023(6)
C31 0.0158(8) 0.0253(8) 0.0261(8) 0.0002(6) 0.0063(7) -0.0005(6)
C32 0.0215(9) 0.0256(9) 0.0245(8) 0.0004(6) 0.0005(7) -0.0036(7)
C33 0.0243(9) 0.0254(9) 0.0204(8) -0.0049(6) 0.0056(7) -0.0012(7)
C34 0.0189(8) 0.0232(8) 0.0185(7) 0.0009(6) 0.0060(7) 0.0010(6)
C35 0.0192(8) 0.0266(8) 0.0194(8) 0.0022(6) 0.0036(7) 0.0004(7)
C36 0.0240(9) 0.0218(8) 0.0237(8) 0.0072(6) 0.0025(7) -0.0002(7)
C37 0.0232(9) 0.0253(8) 0.0237(8) 0.0011(6) 0.0067(7) -0.0072(7)
C38 0.0221(9) 0.0204(8) 0.0350(9) -0.0024(7) 0.0055(7) 0.0000(7)
C19A 0.0249(12) 0.0342(13) 0.0254(11) -0.0081(9) 0.0026(9) -0.0030(9)
C18A 0.0285(13) 0.0365(15) 0.0231(11) 0.0043(10) 0.0007(9) -0.0056(10)
C18 0.034(6) 0.036(6) 0.020(4) -0.008(4) -0.002(4) 0.011(4)
C19 0.020(5) 0.034(5) 0.029(5) 0.000(4) 0.007(4) 0.003(4)
C1S 0.0347(12) 0.0383(11) 0.0649(14) 0.0112(10) 0.0095(10) -0.0096(9)
C2S 0.0530(15) 0.0614(14) 0.0375(12) 0.0152(10) -0.0076(11) -0.0353(12)
C3S 0.0639(16) 0.0637(15) 0.0327(11) -0.0188(10) 0.0206(11) -0.0375(12)
C4S 0.0386(12) 0.0441(12) 0.0566(13) -0.0171(10) 0.0178(11) -0.0093(9)
C5S 0.0419(12) 0.0366(10) 0.0316(10) -0.0038(8) 0.0010(9) -0.0102(9)
C6S 0.0461(12) 0.0296(10) 0.0395(11) -0.0054(8) 0.0195(9) -0.0133(9)

loop_
_atom_type_symbol
_atom_type_description
_atom_type_scat_dispersion_real
_atom_type_scat_dispersion_imag
_atom_type_scat_source
C C 0.0033 0.0016 'International Tables Vol C Tables 4.2.6.8 and 6.1.1.4'
H H 0.0000 0.0000 'International Tables Vol C Tables 4.2.6.8 and 6.1.1.4'
N N 0.0061 0.0033 'International Tables Vol C Tables 4.2.6.8 and 6.1.1.4'

loop_
_geom_angle_atom_site_label_1
_geom_angle_atom_site_label_2
_geom_angle_atom_site_label_3
_geom_angle
_geom_angle_site_symmetry_1
_geom_angle_site_symmetry_3
_geom_angle_publ_flag
C1 N1 C3 119.45(11) . . ?
C1 N1 C8 114.77(11) . . ?
C8 N1 C3 115.31(11) . . ?
C1 N2 C7 119.57(11) . . ?
C1 N2 C20 117.61(11) . . ?
C20 N2 C7 119.48(11) . . ?
C2 N3 C29 120.39(12) . . ?
H00A C00Y H00B 109.5 . . ?
H00A C00Y H00C 109.5 . . ?
H00B C00Y H00C 109.5 . . ?
C009 C00Y H00A 109.5 . . ?
C009 C00Y H00B 109.5 . . ?
C009 C00Y H00C 109.5 . . ?
H00D C00S H00E 109.5 . . ?
H00D C00S H00F 109.5 . . ?
H00E C00S H00F 109.5 . . ?
C009 C00S H00D 109.5 . . ?
C009 C00S H00E 109.5 . . ?
C009 C00S H00F 109.5 . . ?
N2 C1 N1 116.01(12) . . ?
C2 C1 N1 121.37(13) . . ?
C2 C1 N2 122.55(13) . . ?
N3 C2 C1 170.13(15) . . ?
N1 C3 H3A 107.9 . . ?
N1 C3 H3B 107.9 . . ?
N1 C3 C4 117.82(12) . . ?
H3A C3 H3B 107.2 . . ?
C4 C3 H3A 107.9 . . ?
C4 C3 H3B 107.9 . . ?
C3 C4 H4A 108.0 . . ?
C3 C4 H4B 108.0 . . ?
H4A C4 H4B 107.3 . . ?
C5 C4 C3 116.99(12) . . ?
C5 C4 H4A 108.0 . . ?
C5 C4 H4B 108.0 . . ?
C4 C5 H5A 108.4 . . ?
C4 C5 H5B 108.4 . . ?
H5A C5 H5B 107.5 . . ?
C6 C5 C4 115.46(13) . . ?
C6 C5 H5A 108.4 . . ?
C6 C5 H5B 108.4 . . ?
C5 C6 H6A 108.6 . . ?
C5 C6 H6B 108.6 . . ?
H6A C6 H6B 107.6 . . ?
C7 C6 C5 114.47(12) . . ?
C7 C6 H6A 108.6 . . ?
C7 C6 H6B 108.6 . . ?
N2 C7 C6 112.59(12) . . ?
N2 C7 H7A 109.1 . . ?
N2 C7 H7B 109.1 . . ?
C6 C7 H7A 109.1 . . ?
C6 C7 H7B 109.1 . . ?
H7A C7 H7B 107.8 . . ?
C9 C8 N1 121.45(13) . . ?
C13 C8 N1 117.97(13) . . ?
C13 C8 C9 120.55(13) . . ?
C00Y C009 C00S 108.09(13) . . ?
C00Y C009 H009 108.2 . . ?
C00S C009 H009 108.2 . . ?
C21 C009 C00Y 111.38(12) . . ?
C21 C009 C00S 112.62(12) . . ?
C21 C009 H009 108.2 . . ?
C8 C9 C14 123.53(13) . . ?
C10 C9 C8 118.20(14) . . ?
C10 C9 C14 118.26(14) . . ?
C9 C10 H10 119.2 . . ?
C11 C10 C9 121.68(15) . . ?
C11 C10 H10 119.2 . . ?
C10 C11 H11 120.2 . . ?
C10 C11 C12 119.62(15) . . ?
C12 C11 H11 120.2 . . ?
C11 C12 H12 119.4 . . ?
C11 C12 C13 121.16(15) . . ?
C13 C12 H12 119.4 . . ?
C8 C13 C17 121.29(13) . . ?
C12 C13 C8 118.74(14) . . ?
C12 C13 C17 119.96(14) . . ?
C9 C14 H14 107.9 . . ?
C9 C14 C15 111.15(13) . . ?
C9 C14 C16 112.10(13) . . ?
C15 C14 H14 107.9 . . ?
C15 C14 C16 109.62(13) . . ?
C16 C14 H14 107.9 . . ?
C14 C15 H15A 109.5 . . ?
C14 C15 H15B 109.5 . . ?
C14 C15 H15C 109.5 . . ?
H15A C15 H15B 109.5 . . ?
H15A C15 H15C 109.5 . . ?
H15B C15 H15C 109.5 . . ?
C14 C16 H16A 109.5 . . ?
C14 C16 H16B 109.5 . . ?
C14 C16 H16C 109.5 . . ?
H16A C16 H16B 109.5 . . ?
H16A C16 H16C 109.5 . . ?
H16B C16 H16C 109.5 . . ?
C13 C17 H17 107.7 . . ?
C13 C17 H17A 99.3 . . ?
C13 C17 C19A 111.17(15) . . ?
C13 C17 C18 114.4(3) . . ?
C19A C17 H17 107.7 . . ?
C18A C17 C13 111.20(15) . . ?
C18A C17 H17 107.7 . . ?
C18A C17 C19A 111.05(15) . . ?
C18 C17 H17A 99.3 . . ?
C19 C17 C13 129.3(4) . . ?
C19 C17 H17A 99.3 . . ?
C19 C17 C18 108.3(5) . . ?
C21 C20 N2 121.40(12) . . ?
C21 C20 C25 120.03(13) . . ?
C25 C20 N2 118.57(13) . . ?
C20 C21 C009 123.63(13) . . ?
C22 C21 C009 118.12(14) . . ?
C22 C21 C20 118.21(13) . . ?
C21 C22 H22 119.1 . . ?
C23 C22 C21 121.73(15) . . ?
C23 C22 H22 119.1 . . ?
C22 C23 H23 120.2 . . ?
C22 C23 C24 119.65(14) . . ?
C24 C23 H23 120.2 . . ?
C23 C24 H24 119.4 . . ?
C23 C24 C25 121.16(14) . . ?
C25 C24 H24 119.4 . . ?
C20 C25 C26 121.93(13) . . ?
C24 C25 C20 119.02(14) . . ?
C24 C25 C26 119.06(13) . . ?
C25 C26 H26 107.4 . . ?
C25 C26 C27 111.58(13) . . ?
C25 C26 C28 111.70(13) . . ?
C27 C26 H26 107.4 . . ?
C28 C26 H26 107.4 . . ?
C28 C26 C27 111.14(13) . . ?
C26 C27 H27A 109.5 . . ?
C26 C27 H27B 109.5 . . ?
C26 C27 H27C 109.5 . . ?
H27A C27 H27B 109.5 . . ?
H27A C27 H27C 109.5 . . ?
H27B C27 H27C 109.5 . . ?
C26 C28 H28A 109.5 . . ?
C26 C28 H28B 109.5 . . ?
C26 C28 H28C 109.5 . . ?
H28A C28 H28B 109.5 . . ?
H28A C28 H28C 109.5 . . ?
H28B C28 H28C 109.5 . . ?
N3 C29 C30 107.97(11) . . ?
N3 C29 C34 113.46(11) . . ?
N3 C29 C35 107.48(12) . . ?
C30 C29 C35 108.54(11) . . ?
C34 C29 C30 110.23(12) . . ?
C34 C29 C35 109.03(12) . . ?
C29 C30 H30A 109.7 . . ?
C29 C30 H30B 109.7 . . ?
C29 C30 C31 109.90(12) . . ?
H30A C30 H30B 108.2 . . ?
C31 C30 H30A 109.7 . . ?
C31 C30 H30B 109.7 . . ?
C30 C31 H31 109.6 . . ?
C32 C31 C30 109.53(12) . . ?
C32 C31 H31 109.6 . . ?
C32 C31 C37 109.47(13) . . ?
C37 C31 C30 108.98(13) . . ?
C37 C31 H31 109.6 . . ?
C31 C32 H32A 109.7 . . ?
C31 C32 H32B 109.7 . . ?
C31 C32 C33 109.87(13) . . ?
H32A C32 H32B 108.2 . . ?
C33 C32 H32A 109.7 . . ?
C33 C32 H32B 109.7 . . ?
C32 C33 H33 109.6 . . ?
C32 C33 C34 109.23(12) . . ?
C32 C33 C38 109.84(13) . . ?
C34 C33 H33 109.6 . . ?
C38 C33 H33 109.6 . . ?
C38 C33 C34 108.99(13) . . ?
C29 C34 C33 109.83(12) . . ?
C29 C34 H34A 109.7 . . ?
C29 C34 H34B 109.7 . . ?
C33 C34 H34A 109.7 . . ?
C33 C34 H34B 109.7 . . ?
H34A C34 H34B 108.2 . . ?
C29 C35 H35A 109.7 . . ?
C29 C35 H35B 109.7 . . ?
H35A C35 H35B 108.2 . . ?
C36 C35 C29 109.69(12) . . ?
C36 C35 H35A 109.7 . . ?
C36 C35 H35B 109.7 . . ?
C35 C36 H36 109.6 . . ?
C37 C36 C35 109.67(13) . . ?
C37 C36 H36 109.6 . . ?
C38 C36 C35 109.08(12) . . ?
C38 C36 H36 109.6 . . ?
C38 C36 C37 109.36(13) . . ?
C31 C37 C36 109.53(12) . . ?
C31 C37 H37A 109.8 . . ?
C31 C37 H37B 109.8 . . ?
C36 C37 H37A 109.8 . . ?
C36 C37 H37B 109.8 . . ?
H37A C37 H37B 108.2 . . ?
C33 C38 H38A 109.7 . . ?
C33 C38 H38B 109.7 . . ?
C36 C38 C33 109.70(12) . . ?
C36 C38 H38A 109.7 . . ?
C36 C38 H38B 109.7 . . ?
H38A C38 H38B 108.2 . . ?
C17 C19A H19A 109.5 . . ?
C17 C19A H19B 109.5 . . ?
C17 C19A H19C 109.5 . . ?
H19A C19A H19B 109.5 . . ?
H19A C19A H19C 109.5 . . ?
H19B C19A H19C 109.5 . . ?
C17 C18A H18A 109.5 . . ?
C17 C18A H18B 109.5 . . ?
C17 C18A H18C 109.5 . . ?
H18A C18A H18B 109.5 . . ?
H18A C18A H18C 109.5 . . ?
H18B C18A H18C 109.5 . . ?
C17 C18 H18D 109.5 . . ?
C17 C18 H18E 109.5 . . ?
C17 C18 H18F 109.5 . . ?
H18D C18 H18E 109.5 . . ?
H18D C18 H18F 109.5 . . ?
H18E C18 H18F 109.5 . . ?
C17 C19 H19D 109.5 . . ?
C17 C19 H19E 109.5 . . ?
C17 C19 H19F 109.5 . . ?
H19D C19 H19E 109.5 . . ?
H19D C19 H19F 109.5 . . ?
H19E C19 H19F 109.5 . . ?
C2S C1S H1S 120.0 . . ?
C2S C1S C6S 119.9(2) . . ?
C6S C1S H1S 120.0 . . ?
C1S C2S H2S 119.8 . . ?
C1S C2S C3S 120.4(2) . . ?
C3S C2S H2S 119.8 . . ?
C2S C3S H3S 120.2 . . ?
C2S C3S C4S 119.55(19) . . ?
C4S C3S H3S 120.2 . . ?
C3S C4S H4S 119.9 . . ?
C3S C4S C5S 120.1(2) . . ?
C5S C4S H4S 119.9 . . ?
C4S C5S H5S 120.0 . . ?
C6S C5S C4S 119.96(19) . . ?
C6S C5S H5S 120.0 . . ?
C1S C6S H6S 120.0 . . ?
C5S C6S C1S 120.04(18) . . ?
C5S C6S H6S 120.0 . . ?

loop_
_geom_bond_atom_site_label_1
_geom_bond_atom_site_label_2
_geom_bond_distance
_geom_bond_site_symmetry_2
_geom_bond_publ_flag
N1 C1 1.4284(18) . ?
N1 C3 1.4818(18) . ?
N1 C8 1.4475(18) . ?
N2 C1 1.4117(18) . ?
N2 C7 1.4693(17) . ?
N2 C20 1.4361(18) . ?
N3 C2 1.2399(18) . ?
N3 C29 1.4966(18) . ?
C00Y H00A 0.9600 . ?
C00Y H00B 0.9600 . ?
C00Y H00C 0.9600 . ?
C00Y C009 1.531(2) . ?
C00S H00D 0.9600 . ?
C00S H00E 0.9600 . ?
C00S H00F 0.9600 . ?
C00S C009 1.538(2) . ?
C1 C2 1.323(2) . ?
C3 H3A 0.9700 . ?
C3 H3B 0.9700 . ?
C3 C4 1.5366(19) . ?
C4 H4A 0.9700 . ?
C4 H4B 0.9700 . ?
C4 C5 1.534(2) . ?
C5 H5A 0.9700 . ?
C5 H5B 0.9700 . ?
C5 C6 1.532(2) . ?
C6 H6A 0.9700 . ?
C6 H6B 0.9700 . ?
C6 C7 1.520(2) . ?
C7 H7A 0.9700 . ?
C7 H7B 0.9700 . ?
C8 C9 1.412(2) . ?
C8 C13 1.410(2) . ?
C009 H009 0.9800 . ?
C009 C21 1.527(2) . ?
C9 C10 1.391(2) . ?
C9 C14 1.528(2) . ?
C10 H10 0.9300 . ?
C10 C11 1.380(2) . ?
C11 H11 0.9300 . ?
C11 C12 1.385(2) . ?
C12 H12 0.9300 . ?
C12 C13 1.389(2) . ?
C13 C17 1.517(2) . ?
C14 H14 0.9800 . ?
C14 C15 1.535(2) . ?
C14 C16 1.537(2) . ?
C15 H15A 0.9600 . ?
C15 H15B 0.9600 . ?
C15 H15C 0.9600 . ?
C16 H16A 0.9600 . ?
C16 H16B 0.9600 . ?
C16 H16C 0.9600 . ?
C17 H17 0.9800 . ?
C17 H17A 0.9800 . ?
C17 C19A 1.560(3) . ?
C17 C18A 1.470(3) . ?
C17 C18 1.693(8) . ?
C17 C19 1.388(8) . ?
C20 C21 1.413(2) . ?
C20 C25 1.415(2) . ?
C21 C22 1.399(2) . ?
C22 H22 0.9300 . ?
C22 C23 1.376(2) . ?
C23 H23 0.9300 . ?
C23 C24 1.383(2) . ?
C24 H24 0.9300 . ?
C24 C25 1.390(2) . ?
C25 C26 1.518(2) . ?
C26 H26 0.9800 . ?
C26 C27 1.533(2) . ?
C26 C28 1.532(2) . ?
C27 H27A 0.9600 . ?
C27 H27B 0.9600 . ?
C27 H27C 0.9600 . ?
C28 H28A 0.9600 . ?
C28 H28B 0.9600 . ?
C28 H28C 0.9600 . ?
C29 C30 1.530(2) . ?
C29 C34 1.5285(19) . ?
C29 C35 1.537(2) . ?
C30 H30A 0.9700 . ?
C30 H30B 0.9700 . ?
C30 C31 1.536(2) . ?
C31 H31 0.9800 . ?
C31 C32 1.529(2) . ?
C31 C37 1.533(2) . ?
C32 H32A 0.9700 . ?
C32 H32B 0.9700 . ?
C32 C33 1.529(2) . ?
C33 H33 0.9800 . ?
C33 C34 1.533(2) . ?
C33 C38 1.533(2) . ?
C34 H34A 0.9700 . ?
C34 H34B 0.9700 . ?
C35 H35A 0.9700 . ?
C35 H35B 0.9700 . ?
C35 C36 1.536(2) . ?
C36 H36 0.9800 . ?
C36 C37 1.534(2) . ?
C36 C38 1.530(2) . ?
C37 H37A 0.9700 . ?
C37 H37B 0.9700 . ?
C38 H38A 0.9700 . ?
C38 H38B 0.9700 . ?
C19A H19A 0.9600 . ?
C19A H19B 0.9600 . ?
C19A H19C 0.9600 . ?
C18A H18A 0.9600 . ?
C18A H18B 0.9600 . ?
C18A H18C 0.9600 . ?
C18 H18D 0.9600 . ?
C18 H18E 0.9600 . ?
C18 H18F 0.9600 . ?
C19 H19D 0.9600 . ?
C19 H19E 0.9600 . ?
C19 H19F 0.9600 . ?
C1S H1S 0.9300 . ?
C1S C2S 1.373(3) . ?
C1S C6S 1.376(3) . ?
C2S H2S 0.9300 . ?
C2S C3S 1.374(3) . ?
C3S H3S 0.9300 . ?
C3S C4S 1.376(3) . ?
C4S H4S 0.9300 . ?
C4S C5S 1.379(3) . ?
C5S H5S 0.9300 . ?
C5S C6S 1.370(3) . ?
C6S H6S 0.9300 . ?

loop_
_geom_torsion_atom_site_label_1
_geom_torsion_atom_site_label_2
_geom_torsion_atom_site_label_3
_geom_torsion_atom_site_label_4
_geom_torsion
_geom_torsion_site_symmetry_1
_geom_torsion_site_symmetry_2
_geom_torsion_site_symmetry_3
_geom_torsion_site_symmetry_4
_geom_torsion_publ_flag
N1 C3 C4 C5 -84.64(16) . . . . ?
N1 C8 C9 C10 175.41(13) . . . . ?
N1 C8 C9 C14 -3.2(2) . . . . ?
N1 C8 C13 C12 -176.41(13) . . . . ?
N1 C8 C13 C17 2.6(2) . . . . ?
N2 C20 C21 C009 -7.1(2) . . . . ?
N2 C20 C21 C22 175.10(12) . . . . ?
N2 C20 C25 C24 -177.68(12) . . . . ?
N2 C20 C25 C26 2.7(2) . . . . ?
N3 C29 C30 C31 177.26(11) . . . . ?
N3 C29 C34 C33 -179.93(12) . . . . ?
N3 C29 C35 C36 -176.70(11) . . . . ?
C00Y C009 C21 C20 -127.83(15) . . . . ?
C00Y C009 C21 C22 49.96(18) . . . . ?
C00S C009 C21 C20 110.54(16) . . . . ?
C00S C009 C21 C22 -71.66(17) . . . . ?
C1 N1 C3 C4 87.52(16) . . . . ?
C1 N1 C8 C9 85.46(16) . . . . ?
C1 N1 C8 C13 -96.72(15) . . . . ?
C1 N2 C7 C6 119.72(14) . . . . ?
C1 N2 C20 C21 101.83(15) . . . . ?
C1 N2 C20 C25 -78.14(16) . . . . ?
C2 N3 C29 C30 128.45(14) . . . . ?
C2 N3 C29 C34 5.97(19) . . . . ?
C2 N3 C29 C35 -114.64(15) . . . . ?
C3 N1 C1 N2 -55.55(16) . . . . ?
C3 N1 C1 C2 127.48(15) . . . . ?
C3 N1 C8 C9 -59.36(17) . . . . ?
C3 N1 C8 C13 118.46(14) . . . . ?
C3 C4 C5 C6 89.90(16) . . . . ?
C4 C5 C6 C7 -39.50(17) . . . . ?
C5 C6 C7 N2 -57.28(17) . . . . ?
C7 N2 C1 N1 -37.84(18) . . . . ?
C7 N2 C1 C2 139.09(14) . . . . ?
C7 N2 C20 C21 -57.44(18) . . . . ?
C7 N2 C20 C25 122.58(14) . . . . ?
C8 N1 C1 N2 161.19(12) . . . . ?
C8 N1 C1 C2 -15.78(19) . . . . ?
C8 N1 C3 C4 -129.40(13) . . . . ?
C8 C9 C10 C11 1.3(2) . . . . ?
C8 C9 C14 C15 110.70(16) . . . . ?
C8 C9 C14 C16 -126.23(16) . . . . ?
C8 C13 C17 C19A 142.49(15) . . . . ?
C8 C13 C17 C18A -93.23(19) . . . . ?
C8 C13 C17 C18 -133.8(4) . . . . ?
C8 C13 C17 C19 81.3(5) . . . . ?
C009 C21 C22 C23 -174.28(13) . . . . ?
C9 C8 C13 C12 1.4(2) . . . . ?
C9 C8 C13 C17 -179.56(14) . . . . ?
C9 C10 C11 C12 0.8(2) . . . . ?
C10 C9 C14 C15 -67.92(18) . . . . ?
C10 C9 C14 C16 55.16(19) . . . . ?
C10 C11 C12 C13 -1.8(2) . . . . ?
C11 C12 C13 C8 0.7(2) . . . . ?
C11 C12 C13 C17 -178.37(15) . . . . ?
C12 C13 C17 C19A -38.5(2) . . . . ?
C12 C13 C17 C18A 85.8(2) . . . . ?
C12 C13 C17 C18 45.2(5) . . . . ?
C12 C13 C17 C19 -99.8(5) . . . . ?
C13 C8 C9 C10 -2.4(2) . . . . ?
C13 C8 C9 C14 179.03(14) . . . . ?
C14 C9 C10 C11 179.94(14) . . . . ?
C20 N2 C1 N1 162.90(12) . . . . ?
C20 N2 C1 C2 -20.2(2) . . . . ?
C20 N2 C7 C6 -81.41(16) . . . . ?
C20 C21 C22 C23 3.6(2) . . . . ?
C20 C25 C26 C27 112.77(15) . . . . ?
C20 C25 C26 C28 -122.15(15) . . . . ?
C21 C20 C25 C24 2.3(2) . . . . ?
C21 C20 C25 C26 -177.31(13) . . . . ?
C21 C22 C23 C24 0.3(2) . . . . ?
C22 C23 C24 C25 -3.1(2) . . . . ?
C23 C24 C25 C20 1.7(2) . . . . ?
C23 C24 C25 C26 -178.62(13) . . . . ?
C24 C25 C26 C27 -66.89(17) . . . . ?
C24 C25 C26 C28 58.19(17) . . . . ?
C25 C20 C21 C009 172.86(13) . . . . ?
C25 C20 C21 C22 -4.9(2) . . . . ?
C29 C30 C31 C32 58.63(16) . . . . ?
C29 C30 C31 C37 -61.10(15) . . . . ?
C29 C35 C36 C37 59.75(15) . . . . ?
C29 C35 C36 C38 -60.00(16) . . . . ?
C30 C29 C34 C33 58.84(16) . . . . ?
C30 C29 C35 C36 -60.16(15) . . . . ?
C30 C31 C32 C33 -59.94(16) . . . . ?
C30 C31 C37 C36 59.76(15) . . . . ?
C31 C32 C33 C34 60.35(16) . . . . ?
C31 C32 C33 C38 -59.14(16) . . . . ?
C32 C31 C37 C36 -60.00(16) . . . . ?
C32 C33 C34 C29 -59.56(16) . . . . ?
C32 C33 C38 C36 59.23(16) . . . . ?
C34 C29 C30 C31 -58.30(15) . . . . ?
C34 C29 C35 C36 59.93(15) . . . . ?
C34 C33 C38 C36 -60.41(16) . . . . ?
C35 C29 C30 C31 61.04(15) . . . . ?
C35 C29 C34 C33 -60.20(16) . . . . ?
C35 C36 C37 C31 -59.44(16) . . . . ?
C35 C36 C38 C33 60.28(17) . . . . ?
C37 C31 C32 C33 59.49(16) . . . . ?
C37 C36 C38 C33 -59.66(16) . . . . ?
C38 C33 C34 C29 60.45(16) . . . . ?
C38 C36 C37 C31 60.13(16) . . . . ?
C1S C2S C3S C4S 1.0(3) . . . . ?
C2S C1S C6S C5S -0.4(3) . . . . ?
C2S C3S C4S C5S 0.0(3) . . . . ?
C3S C4S C5S C6S -1.3(3) . . . . ?
C4S C5S C6S C1S 1.4(3) . . . . ?
C6S C1S C2S C3S -0.8(3) . . . . ?
